data_1505527
loop_
_publ_author_name
'Ye, Chengfeng'
'Gard, Gary L.'
'Winter, Rolf W.'
'Syvret, Robert G.'
'Twamley, Brendan'
'Shreeve, Jean'ne M.'

_publ_section_title
;
 Synthesis of pentafluorosulfanylpyrazole and
 pentafluorosulfanyl-1,2,3-triazole and their derivatives as energetic
 materials by click chemistry.
;
_journal_issue 19
_journal_name_full 'Organic letters'
_journal_page_first 3841
_journal_page_last 3844
_journal_paper_doi 10.1021/ol701602a
_journal_volume 9
_journal_year 2007
_chemical_formula_moiety 'C3 H3 F5 N2 S'
_chemical_formula_sum 'C3 H3 F5 N2 S'
_chemical_formula_weight 194.13
_chemical_name_common 4-SF5-pyrazole
_space_group_IT_number 145
_symmetry_cell_setting trigonal
_symmetry_Int_Tables_number 145
_symmetry_space_group_name_Hall 'P 32'
_symmetry_space_group_name_H-M 'P 32'
_atom_sites_solution_hydrogens geom
_atom_sites_solution_primary direct
_atom_sites_solution_secondary difmap
_audit_creation_method SHELXL-97
_cell_angle_alpha 90.00
_cell_angle_beta 90.00
_cell_angle_gamma 120.00
_cell_formula_units_Z 9
_cell_length_a 18.2817(3)
_cell_length_b 18.2817(3)
_cell_length_c 5.1851(2)
_cell_measurement_reflns_used 8907
_cell_measurement_temperature 90(2)
_cell_measurement_theta_max 29.11
_cell_measurement_theta_min 2.22
_cell_volume 1500.79(7)
_computing_cell_refinement 'SAINT+  v. 7.23a (Bruker, 2006)'
_computing_data_collection 'SMART v. 5.632 (Bruker, 2006)'
_computing_data_reduction 'SAINT+  v. 7.23a (Bruker, 2006)'
_computing_molecular_graphics 'XP, SHELXTL  v. 6.14 (Bruker, 2003)'
_computing_publication_material 'XCIF, SHELXTL, v. 6.14 (Bruker, 2001)'
_computing_structure_refinement 'XL, SHELXTL  v. 6.14 (Bruker, 2003)'
_computing_structure_solution 'XS, SHELXTL  v. 6.14 (Bruker, 2003)'
_diffrn_ambient_temperature 90(2)
_diffrn_detector_area_resol_mean 8.3
_diffrn_measured_fraction_theta_full 1.000
_diffrn_measured_fraction_theta_max 1.000
_diffrn_measurement_device_type 'Bruker/Siemens SMART APEX'
_diffrn_measurement_method '\w scans'
_diffrn_radiation_monochromator graphite
_diffrn_radiation_probe x-ray
_diffrn_radiation_type MoK\a
_diffrn_radiation_wavelength 0.71073
_diffrn_reflns_av_R_equivalents 0.0335
_diffrn_reflns_av_sigmaI/netI 0.0287
_diffrn_reflns_limit_h_max 23
_diffrn_reflns_limit_h_min -23
_diffrn_reflns_limit_k_max 23
_diffrn_reflns_limit_k_min -23
_diffrn_reflns_limit_l_max 6
_diffrn_reflns_limit_l_min -6
_diffrn_reflns_number 21659
_diffrn_reflns_theta_full 27.46
_diffrn_reflns_theta_max 27.46
_diffrn_reflns_theta_min 2.23
_diffrn_source 'normal-focus sealed tube'
_diffrn_source_type 'Bruker SMART APEX'
_exptl_absorpt_coefficient_mu 0.519
_exptl_absorpt_correction_T_max 0.9548
_exptl_absorpt_correction_T_min 0.7778
_exptl_absorpt_correction_type multi-scan
_exptl_absorpt_process_details 'SADABS-2004/1 (Bruker, 2004)'
_exptl_crystal_colour colorless
_exptl_crystal_density_diffrn 1.933
_exptl_crystal_density_method 'not measured'
_exptl_crystal_description needle
_exptl_crystal_F_000 864
_exptl_crystal_size_max 0.51
_exptl_crystal_size_mid 0.09
_exptl_crystal_size_min 0.09
_refine_diff_density_max 0.341
_refine_diff_density_min -0.403
_refine_diff_density_rms 0.062
_refine_ls_abs_structure_details 'Flack H D (1983), Acta Cryst. A39, 876-881'
_refine_ls_abs_structure_Flack 0.03(8)
_refine_ls_extinction_method none
_refine_ls_goodness_of_fit_ref 1.096
_refine_ls_hydrogen_treatment constr
_refine_ls_matrix_type full
_refine_ls_number_parameters 298
_refine_ls_number_reflns 4600
_refine_ls_number_restraints 1
_refine_ls_restrained_S_all 1.095
_refine_ls_R_factor_all 0.0529
_refine_ls_R_factor_gt 0.0482
_refine_ls_shift/su_max 0.000
_refine_ls_shift/su_mean 0.000
_refine_ls_structure_factor_coef Fsqd
_refine_ls_weighting_details 'calc w=1/[\s^2^(Fo^2^)+(0.0345P)^2^+1.6429P] where P=(Fo^2^+2Fc^2^)/3'
_refine_ls_weighting_scheme calc
_refine_ls_wR_factor_gt 0.1056
_refine_ls_wR_factor_ref 0.1080
_reflns_number_gt 4230
_reflns_number_total 4600
_reflns_threshold_expression I>2\s(I)
_cod_data_source_file ol701602a_si.cif
_cod_data_source_block compound4
_cod_database_code 1505527

loop_
_symmetry_equiv_pos_as_xyz
'x, y, z'
'-y, x-y, z+2/3'
'-x+y, -x, z+1/3'

loop_
_atom_site_label
_atom_site_type_symbol
_atom_site_fract_x
_atom_site_fract_y
_atom_site_fract_z
_atom_site_U_iso_or_equiv
_atom_site_adp_type
_atom_site_occupancy
_atom_site_symmetry_multiplicity
_atom_site_calc_flag
_atom_site_refinement_flags
C3 C 0.1357(2) 0.6035(2) 0.4907(7) 0.0296(7) Uani 1 1 d .
H3 H 0.1139 0.6251 0.6172 0.036 Uiso 1 1 calc R
C4 C 0.0869(2) 0.5428(2) 0.3043(7) 0.0236(6) Uani 1 1 d .
C5 C 0.1427(2) 0.5290(2) 0.1677(7) 0.0297(7) Uani 1 1 d .
H5 H 0.1297 0.4904 0.0293 0.036 Uiso 1 1 calc R
F1 F -0.12239(14) 0.4460(2) 0.2236(6) 0.0620(8) Uani 1 1 d .
F2 F -0.01698(16) 0.56583(16) 0.0886(6) 0.0576(8) Uani 1 1 d .
F3 F -0.03479(17) 0.5337(2) 0.5079(5) 0.0667(9) Uani 1 1 d .
F4 F -0.03782(15) 0.41346(18) 0.4274(6) 0.0646(9) Uani 1 1 d .
F5 F -0.01836(16) 0.44575(18) 0.0102(5) 0.0583(8) Uani 1 1 d .
N1 N 0.21864(18) 0.58010(18) 0.2656(6) 0.0287(6) Uani 1 1 d .
H1 H 0.2655 0.5835 0.2073 0.034 Uiso 1 1 calc R
N2 N 0.2160(2) 0.62630(18) 0.4651(6) 0.0309(7) Uani 1 1 d .
S1 S -0.02306(5) 0.49210(7) 0.26155(19) 0.0335(3) Uani 1 1 d .
C8 C 0.4750(2) 0.1970(2) 0.1168(8) 0.0332(8) Uani 1 1 d .
H8 H 0.4586 0.1550 -0.0130 0.040 Uiso 1 1 calc R
C9 C 0.41952(19) 0.2061(2) 0.2785(6) 0.0223(6) Uani 1 1 d .
C10 C 0.4697(2) 0.2732(2) 0.4381(7) 0.0327(8) Uani 1 1 d .
H10 H 0.4513 0.2954 0.5729 0.039 Uiso 1 1 calc R
F6 F 0.20880(15) 0.0908(2) 0.2779(8) 0.0728(9) Uani 1 1 d .
F7 F 0.30018(18) 0.2125(2) 0.1062(7) 0.0716(10) Uani 1 1 d .
F8 F 0.30198(17) 0.1897(2) 0.5264(6) 0.0644(8) Uani 1 1 d .
F9 F 0.30877(17) 0.07409(17) 0.4518(6) 0.0585(7) Uani 1 1 d .
F10 F 0.30847(17) 0.09633(19) 0.0310(6) 0.0637(8) Uani 1 1 d .
N6 N 0.5484(2) 0.3004(2) 0.3657(9) 0.0474(10) Uani 1 1 d .
H6 H 0.5926 0.3433 0.4379 0.057 Uiso 1 1 calc R
N7 N 0.5536(2) 0.2549(2) 0.1688(10) 0.0524(11) Uani 1 1 d .
S2 S 0.30912(5) 0.14572(6) 0.2786(3) 0.0347(2) Uani 1 1 d .
C13 C 0.1337(2) 0.9342(2) 0.7793(7) 0.0269(7) Uani 1 1 d .
H13 H 0.1778 0.9550 0.6548 0.032 Uiso 1 1 calc R
C14 C 0.1192(2) 0.8727(2) 0.9632(7) 0.0231(6) Uani 1 1 d .
C15 C 0.0505(2) 0.8619(2) 1.1002(7) 0.0265(7) Uani 1 1 d .
H15 H 0.0241 0.8239 1.2396 0.032 Uiso 1 1 calc R
F11 F 0.22650(18) 0.77054(18) 1.0447(5) 0.0530(7) Uani 1 1 d .
F12 F 0.12219(19) 0.77163(17) 1.2536(5) 0.0522(7) Uani 1 1 d .
F13 F 0.24322(17) 0.89071(18) 1.1861(6) 0.0571(7) Uani 1 1 d .
F14 F 0.23031(18) 0.8607(2) 0.7641(5) 0.0616(8) Uani 1 1 d .
F15 F 0.11058(19) 0.74199(17) 0.8366(5) 0.0561(7) Uani 1 1 d .
N11 N 0.02764(18) 0.91436(18) 1.0018(6) 0.0307(7) Uani 1 1 d .
H11 H -0.0150 0.9192 1.0596 0.037 Uiso 1 1 calc R
N12 N 0.07738(19) 0.95956(18) 0.8024(6) 0.0322(7) Uani 1 1 d .
S3 S 0.17519(7) 0.81880(7) 1.00897(16) 0.0302(2) Uani 1 1 d .

loop_
_atom_site_aniso_label
_atom_site_aniso_U_11
_atom_site_aniso_U_22
_atom_site_aniso_U_33
_atom_site_aniso_U_23
_atom_site_aniso_U_13
_atom_site_aniso_U_12
C3 0.0292(18) 0.0295(18) 0.037(2) -0.0035(14) -0.0012(14) 0.0195(15)
C4 0.0207(15) 0.0219(15) 0.0252(16) 0.0005(12) -0.0005(12) 0.0084(13)
C5 0.0340(19) 0.0252(17) 0.0319(19) -0.0015(14) 0.0046(14) 0.0163(15)
F1 0.0253(12) 0.0728(19) 0.0709(19) 0.0150(15) -0.0064(12) 0.0118(13)
F2 0.0387(14) 0.0533(16) 0.076(2) 0.0216(14) -0.0179(13) 0.0197(12)
F3 0.0393(15) 0.118(3) 0.0515(17) -0.0202(17) -0.0031(12) 0.0463(17)
F4 0.0305(13) 0.0575(17) 0.083(2) 0.0412(15) 0.0023(13) 0.0051(12)
F5 0.0437(15) 0.0573(17) 0.0456(16) -0.0165(13) -0.0121(12) 0.0040(12)
N1 0.0256(15) 0.0242(14) 0.0398(17) 0.0038(12) 0.0094(12) 0.0150(12)
N2 0.0295(15) 0.0242(14) 0.0400(17) -0.0057(12) -0.0064(12) 0.0143(13)
S1 0.0249(4) 0.0402(5) 0.0287(7) 0.0081(4) -0.0023(3) 0.0113(4)
C8 0.0309(19) 0.0269(18) 0.040(2) -0.0077(15) 0.0100(15) 0.0135(15)
C9 0.0203(15) 0.0237(15) 0.0209(14) -0.0029(12) -0.0005(12) 0.0095(12)
C10 0.0337(19) 0.0327(19) 0.037(2) -0.0142(15) -0.0091(15) 0.0207(16)
F6 0.0197(12) 0.074(2) 0.105(3) -0.0184(18) -0.0016(14) 0.0089(12)
F7 0.0479(16) 0.071(2) 0.098(3) 0.0114(18) -0.0297(16) 0.0308(15)
F8 0.0397(15) 0.082(2) 0.0679(19) -0.0268(16) 0.0146(13) 0.0277(15)
F9 0.0428(14) 0.0445(15) 0.0715(19) 0.0222(13) 0.0186(13) 0.0093(12)
F10 0.0416(14) 0.0660(18) 0.0553(17) -0.0314(14) -0.0083(12) 0.0056(13)
N6 0.0299(18) 0.0240(16) 0.086(3) -0.0175(17) -0.0116(18) 0.0115(14)
N7 0.0320(18) 0.0339(19) 0.096(3) -0.0122(19) 0.0090(19) 0.0198(16)
S2 0.0213(4) 0.0385(5) 0.0390(6) -0.0060(5) -0.0008(4) 0.0109(4)
C13 0.0204(15) 0.0211(15) 0.0362(19) 0.0003(13) 0.0033(13) 0.0081(13)
C14 0.0208(15) 0.0184(15) 0.0300(16) -0.0056(12) -0.0033(12) 0.0098(13)
C15 0.0213(16) 0.0236(16) 0.0303(17) 0.0016(13) 0.0013(13) 0.0079(14)
F11 0.0738(18) 0.0735(18) 0.0474(15) 0.0063(13) -0.0011(13) 0.0637(16)
F12 0.0764(19) 0.0604(16) 0.0424(14) 0.0272(12) 0.0236(13) 0.0512(16)
F13 0.0471(15) 0.0601(17) 0.0738(18) -0.0145(14) -0.0303(14) 0.0340(14)
F14 0.0682(18) 0.102(2) 0.0518(16) 0.0357(15) 0.0302(14) 0.0701(18)
F15 0.083(2) 0.0487(15) 0.0575(17) -0.0229(12) -0.0236(14) 0.0487(15)
N11 0.0191(13) 0.0263(15) 0.0458(18) -0.0019(13) 0.0064(12) 0.0105(12)
N12 0.0226(14) 0.0193(14) 0.051(2) 0.0075(13) 0.0031(13) 0.0080(12)
S3 0.0420(5) 0.0398(5) 0.0221(5) 0.0033(4) 0.0011(4) 0.0303(4)

loop_
_atom_type_symbol
_atom_type_description
_atom_type_scat_dispersion_real
_atom_type_scat_dispersion_imag
_atom_type_scat_source
C C 0.0033 0.0016 'International Tables Vol C Tables 4.2.6.8 and 6.1.1.4'
H H 0.0000 0.0000 'International Tables Vol C Tables 4.2.6.8 and 6.1.1.4'
N N 0.0061 0.0033 'International Tables Vol C Tables 4.2.6.8 and 6.1.1.4'
F F 0.0171 0.0103 'International Tables Vol C Tables 4.2.6.8 and 6.1.1.4'
S S 0.1246 0.1234 'International Tables Vol C Tables 4.2.6.8 and 6.1.1.4'

loop_
_geom_angle_atom_site_label_1
_geom_angle_atom_site_label_2
_geom_angle_atom_site_label_3
_geom_angle
N2 C3 C4 110.4(3)
N2 C3 H3 124.8
C4 C3 H3 124.8
C5 C4 C3 105.3(3)
C5 C4 S1 127.0(3)
C3 C4 S1 127.7(3)
N1 C5 C4 106.7(3)
N1 C5 H5 126.6
C4 C5 H5 126.6
C5 N1 N2 112.4(3)
C5 N1 H1 123.8
N2 N1 H1 123.8
C3 N2 N1 105.2(3)
F3 S1 F2 90.99(18)
F3 S1 F4 89.73(19)
F2 S1 F4 174.81(14)
F3 S1 F5 175.83(15)
F2 S1 F5 89.40(17)
F4 S1 F5 89.51(17)
F3 S1 F1 87.76(16)
F2 S1 F1 87.51(15)
F4 S1 F1 87.39(15)
F5 S1 F1 88.12(16)
F3 S1 C4 92.29(15)
F2 S1 C4 92.76(14)
F4 S1 C4 92.35(15)
F5 S1 C4 91.84(15)
F1 S1 C4 179.73(17)
N7 C8 C9 110.4(3)
N7 C8 H8 124.8
C9 C8 H8 124.8
C10 C9 C8 105.6(3)
C10 C9 S2 127.2(3)
C8 C9 S2 127.3(3)
N6 C10 C9 106.1(3)
N6 C10 H10 126.9
C9 C10 H10 126.9
C10 N6 N7 112.5(3)
C10 N6 H6 123.7
N7 N6 H6 123.7
C8 N7 N6 105.4(3)
F8 S2 F10 175.38(15)
F8 S2 F9 89.54(18)
F10 S2 F9 89.57(18)
F8 S2 F7 90.00(18)
F10 S2 F7 90.46(19)
F9 S2 F7 174.68(15)
F8 S2 F6 87.70(16)
F10 S2 F6 87.73(15)
F9 S2 F6 87.30(17)
F7 S2 F6 87.39(17)
F8 S2 C9 92.44(15)
F10 S2 C9 92.14(15)
F9 S2 C9 92.77(15)
F7 S2 C9 92.54(16)
F6 S2 C9 179.85(19)
N12 C13 C14 110.5(3)
N12 C13 H13 124.7
C14 C13 H13 124.7
C15 C14 C13 105.3(3)
C15 C14 S3 126.8(3)
C13 C14 S3 127.9(3)
N11 C15 C14 107.1(3)
N11 C15 H15 126.5
C14 C15 H15 126.5
C15 N11 N12 112.2(3)
C15 N11 H11 123.9
N12 N11 H11 123.9
C13 N12 N11 104.9(3)
F14 S3 F12 175.56(14)
F14 S3 F13 91.04(19)
F12 S3 F13 90.02(17)
F14 S3 F15 89.32(18)
F12 S3 F15 89.25(17)
F13 S3 F15 175.11(14)
F14 S3 F11 87.22(13)
F12 S3 F11 88.52(13)
F13 S3 F11 87.49(14)
F15 S3 F11 87.66(15)
F14 S3 C14 91.68(15)
F12 S3 C14 92.57(14)
F13 S3 C14 92.80(14)
F15 S3 C14 92.06(14)
F11 S3 C14 178.87(16)

loop_
_geom_bond_atom_site_label_1
_geom_bond_atom_site_label_2
_geom_bond_distance
C3 N2 1.315(5)
C3 C4 1.405(5)
C3 H3 0.9500
C4 C5 1.365(5)
C4 S1 1.757(3)
C5 N1 1.327(5)
C5 H5 0.9500
F1 S1 1.586(2)
F2 S1 1.576(2)
F3 S1 1.555(3)
F4 S1 1.578(3)
F5 S1 1.580(3)
N1 N2 1.352(4)
N1 H1 0.8800
C8 N7 1.318(5)
C8 C9 1.388(4)
C8 H8 0.9500
C9 C10 1.381(5)
C9 S2 1.751(3)
C10 N6 1.321(5)
C10 H10 0.9500
F6 S2 1.591(2)
F7 S2 1.586(3)
F8 S2 1.556(3)
F9 S2 1.585(3)
F10 S2 1.566(3)
N6 N7 1.349(5)
N6 H6 0.8800
C13 N12 1.330(4)
C13 C14 1.394(5)
C13 H13 0.9500
C14 C15 1.369(5)
C14 S3 1.757(3)
C15 N11 1.325(4)
C15 H15 0.9500
F11 S3 1.588(2)
F12 S3 1.567(2)
F13 S3 1.576(3)
F14 S3 1.563(3)
F15 S3 1.583(3)
N11 N12 1.352(4)
N11 H11 0.8800

loop_
_geom_hbond_atom_site_label_D
_geom_hbond_atom_site_label_H
_geom_hbond_atom_site_label_A
_geom_hbond_distance_DH
_geom_hbond_distance_HA
_geom_hbond_distance_DA
_geom_hbond_angle_DHA
_geom_hbond_site_symmetry_A
N1 H1 N2 0.88 1.96 2.838(4) 171.3 2_664
N6 H6 N7 0.88 1.97 2.824(4) 164.5 3_665
N11 H11 N12 0.88 1.95 2.825(4) 171.0 3_465

loop_
_cod_related_entry_id
_cod_related_entry_database
_cod_related_entry_code
1 ChemSpider 30651628
